data_1547302
loop_
_publ_author_name
'Yang, Qianqian'
'Ma, Wenjing'
'Wang, Gaopeng'
'Bao, Wenli'
'Dong, Xiaoshu'
'Liang, Xuefeng'
'Zhu, Lizhi'
'Lee, Chi-Sing'

_publ_section_title
;
 Tunable Cyclization Strategy for the Synthesis of Zizaene-,
 allo-Cedrane-, seco-Kaurane-, and seco-Atesane-Type Skeletons.
;
_journal_issue 19
_journal_name_full 'Organic letters'
_journal_page_first 5324
_journal_page_last 5327
_journal_paper_doi 10.1021/acs.orglett.7b02610
_journal_volume 19
_journal_year 2017
_chemical_formula_moiety 'C14 H18 O2'
_chemical_formula_sum 'C14 H18 O2'
_chemical_formula_weight 218.28
_chemical_name_systematic
; 
 ? 
;
_space_group_IT_number 2
_symmetry_cell_setting triclinic
_symmetry_space_group_name_Hall '-P 1'
_symmetry_space_group_name_H-M 'P -1'
_atom_sites_solution_hydrogens geom
_atom_sites_solution_primary direct
_atom_sites_solution_secondary difmap
_audit_creation_method SHELXL-97
_cell_angle_alpha 97.9911(14)
_cell_angle_beta 97.2935(14)
_cell_angle_gamma 105.7604(15)
_cell_formula_units_Z 4
_cell_length_a 9.1835(5)
_cell_length_b 11.7720(6)
_cell_length_c 11.8757(6)
_cell_measurement_reflns_used 9745
_cell_measurement_temperature 293(2)
_cell_measurement_theta_max 27.46
_cell_measurement_theta_min 2.51
_cell_volume 1205.18(11)
_computing_cell_refinement 'Bruker APEX3'
_computing_data_collection 'Bruker APEX3'
_computing_data_reduction 'Bruker SAINT'
_computing_molecular_graphics 'Bruker SHELXTL'
_computing_publication_material 'Bruker SHELXTL'
_computing_structure_refinement 'SHELXL-97 (Sheldrick, 1997)'
_computing_structure_solution 'SHELXS-97 (Sheldrick, 1990)'
_diffrn_ambient_temperature 293(2)
_diffrn_measured_fraction_theta_full 0.998
_diffrn_measured_fraction_theta_max 0.998
_diffrn_measurement_device_type 'Photon-100 CMOS area detector'
_diffrn_measurement_method 'phi and omega scans'
_diffrn_radiation_monochromator graphite
_diffrn_radiation_source 'micro-focus sealed tube'
_diffrn_radiation_type MoK\a
_diffrn_radiation_wavelength 0.71073
_diffrn_reflns_av_R_equivalents 0.0280
_diffrn_reflns_av_sigmaI/netI 0.0118
_diffrn_reflns_limit_h_max 11
_diffrn_reflns_limit_h_min -11
_diffrn_reflns_limit_k_max 15
_diffrn_reflns_limit_k_min -15
_diffrn_reflns_limit_l_max 15
_diffrn_reflns_limit_l_min -15
_diffrn_reflns_number 65380
_diffrn_reflns_theta_full 27.56
_diffrn_reflns_theta_max 27.56
_diffrn_reflns_theta_min 2.34
_exptl_absorpt_coefficient_mu 0.079
_exptl_absorpt_correction_T_max 0.7456
_exptl_absorpt_correction_T_min 0.7263
_exptl_absorpt_correction_type multi-scan
_exptl_absorpt_process_details 'SAINT ver 8.34A; BRUKER SADABS'
_exptl_crystal_colour colourless
_exptl_crystal_density_diffrn 1.203
_exptl_crystal_density_method 'not measured'
_exptl_crystal_description Block
_exptl_crystal_F_000 472
_exptl_crystal_size_max 0.34
_exptl_crystal_size_mid 0.22
_exptl_crystal_size_min 0.16
_refine_diff_density_max 0.237
_refine_diff_density_min -0.180
_refine_diff_density_rms 0.028
_refine_ls_extinction_coef 0.025(3)
_refine_ls_extinction_expression Fc^*^=kFc[1+0.001xFc^2^\l^3^/sin(2\q)]^-1/4^
_refine_ls_extinction_method SHELXL
_refine_ls_goodness_of_fit_ref 1.046
_refine_ls_hydrogen_treatment mixed
_refine_ls_matrix_type full
_refine_ls_number_parameters 310
_refine_ls_number_reflns 5558
_refine_ls_number_restraints 0
_refine_ls_restrained_S_all 1.046
_refine_ls_R_factor_all 0.0592
_refine_ls_R_factor_gt 0.0471
_refine_ls_shift/su_max 0.000
_refine_ls_shift/su_mean 0.000
_refine_ls_structure_factor_coef Fsqd
_refine_ls_weighting_details 'calc w=1/[\s^2^(Fo^2^)+(0.0592P)^2^+0.2777P] where P=(Fo^2^+2Fc^2^)/3'
_refine_ls_weighting_scheme calc
_refine_ls_wR_factor_gt 0.1285
_refine_ls_wR_factor_ref 0.1378
_reflns_number_gt 4434
_reflns_number_total 5558
_reflns_threshold_expression >2sigma(I)
_cod_data_source_file ol7b02610_si_006.cif
_cod_data_source_block PUSLCS14
_cod_depositor_comments
;
The following automatic conversions were performed:

'_symmetry_cell_setting' value 'Triclinic' changed to 'triclinic'
according to
/home/data/users/saulius/crontab/automatic-downloads/rss-feeds/ACS/lib/dictionaries/cif_core.dic
dictionary named 'cif_core.dic' version 2.4.2 from 2011-04-26.

Automatic conversion script
Id: cif_fix_values 4973 2017-02-22 13:04:09Z antanas 

 Adding full bibliography for 1547300--1547304.cif.
;
_cod_database_code 1547302

loop_
_symmetry_equiv_pos_as_xyz
'x, y, z'
'-x, -y, -z'

loop_
_atom_site_label
_atom_site_type_symbol
_atom_site_fract_x
_atom_site_fract_y
_atom_site_fract_z
_atom_site_U_iso_or_equiv
_atom_site_adp_type
_atom_site_occupancy
_atom_site_symmetry_multiplicity
_atom_site_calc_flag
_atom_site_refinement_flags
C1 C 0.4604(2) 0.1102(2) 0.32518(19) 0.0864(6) Uani 1 1 d .
H1A H 0.4357 0.1845 0.3397 0.130 Uiso 1 1 calc R
H1B H 0.4095 0.0563 0.3714 0.130 Uiso 1 1 calc R
H1C H 0.4269 0.0747 0.2450 0.130 Uiso 1 1 calc R
C2 C 0.6297(2) 0.13343(14) 0.35548(13) 0.0634(4) Uani 1 1 d .
C3 C 0.7056(3) 0.08533(17) 0.42727(15) 0.0787(5) Uani 1 1 d .
H3A H 0.6581 0.0264 0.4664 0.094 Uiso 1 1 calc R
C4 C 0.8758(3) 0.13515(16) 0.43939(14) 0.0764(5) Uani 1 1 d .
H4A H 0.9254 0.0721 0.4383 0.092 Uiso 1 1 calc R
H4B H 0.9186 0.1937 0.5100 0.092 Uiso 1 1 calc R
C5 C 0.89163(18) 0.19390(12) 0.33247(12) 0.0552(4) Uani 1 1 d .
H5A H 0.8882 0.1311 0.2678 0.066 Uiso 1 1 calc R
C6 C 1.02854(19) 0.30076(15) 0.33165(15) 0.0643(4) Uani 1 1 d .
H6A H 1.1053 0.2735 0.2959 0.077 Uiso 1 1 calc R
H6B H 1.0745 0.3408 0.4102 0.077 Uiso 1 1 calc R
C7 C 0.97468(18) 0.39048(13) 0.26278(15) 0.0612(4) Uani 1 1 d .
C8 C 1.1091(2) 0.48505(19) 0.2376(2) 0.0967(7) Uani 1 1 d .
H8A H 1.1626 0.4475 0.1866 0.145 Uiso 1 1 calc R
H8B H 1.1778 0.5251 0.3084 0.145 Uiso 1 1 calc R
H8C H 1.0722 0.5425 0.2017 0.145 Uiso 1 1 calc R
C9 C 0.88660(19) 0.44546(12) 0.34301(13) 0.0598(4) Uani 1 1 d .
O1 O 0.91612(16) 0.55234(9) 0.37780(12) 0.0842(4) Uani 1 1 d .
C10 C 0.7632(2) 0.35392(13) 0.37926(13) 0.0589(4) Uani 1 1 d .
H10A H 0.6673 0.3739 0.3665 0.071 Uiso 1 1 calc R
H10B H 0.7895 0.3542 0.4610 0.071 Uiso 1 1 calc R
C11 C 0.74272(17) 0.22840(11) 0.31049(11) 0.0483(3) Uani 1 1 d .
C12 C 0.71115(16) 0.23710(11) 0.18353(11) 0.0457(3) Uani 1 1 d .
H12A H 0.6272 0.2729 0.1706 0.055 Uiso 1 1 calc R
O2 O 0.66784(14) 0.12050(9) 0.11484(9) 0.0629(3) Uani 1 1 d .
H2 H 0.608(2) 0.1187(17) 0.0522(17) 0.075 Uiso 1 1 d .
C13 C 0.85676(17) 0.31912(12) 0.15655(12) 0.0522(3) Uani 1 1 d .
C14 C 0.8763(3) 0.3261(2) 0.05022(18) 0.0808(6) Uani 1 1 d .
H14A H 0.972(3) 0.375(2) 0.0352(19) 0.097 Uiso 1 1 d .
H14B H 0.799(3) 0.274(2) -0.015(2) 0.097 Uiso 1 1 d .
C15 C 0.7559(3) 0.8058(2) -0.08157(19) 0.1009(7) Uani 1 1 d .
H15A H 0.7048 0.7223 -0.1112 0.151 Uiso 1 1 calc R
H15B H 0.8400 0.8330 -0.1213 0.151 Uiso 1 1 calc R
H15C H 0.6847 0.8513 -0.0934 0.151 Uiso 1 1 calc R
C16 C 0.8150(2) 0.82258(16) 0.04392(16) 0.0692(4) Uani 1 1 d .
C17 C 0.9561(2) 0.87845(18) 0.1005(2) 0.0827(6) Uani 1 1 d .
H17A H 1.0359 0.9163 0.0651 0.099 Uiso 1 1 calc R
C18 C 0.97448(19) 0.87462(17) 0.22708(18) 0.0746(5) Uani 1 1 d .
H18A H 1.0323 0.9523 0.2732 0.090 Uiso 1 1 calc R
H18B H 1.0241 0.8150 0.2457 0.090 Uiso 1 1 calc R
C19 C 0.80710(16) 0.83952(12) 0.24385(13) 0.0535(3) Uani 1 1 d .
H19A H 0.7776 0.9136 0.2570 0.064 Uiso 1 1 calc R
C20 C 0.75903(17) 0.77044(13) 0.33841(14) 0.0582(4) Uani 1 1 d .
H20A H 0.7587 0.8259 0.4068 0.070 Uiso 1 1 calc R
H20B H 0.8319 0.7272 0.3584 0.070 Uiso 1 1 calc R
C21 C 0.59565(17) 0.68029(13) 0.29638(14) 0.0567(4) Uani 1 1 d .
C22 C 0.5317(2) 0.6291(2) 0.39613(18) 0.0833(6) Uani 1 1 d .
H22A H 0.5223 0.6928 0.4520 0.125 Uiso 1 1 calc R
H22B H 0.5998 0.5901 0.4316 0.125 Uiso 1 1 calc R
H22C H 0.4325 0.5719 0.3681 0.125 Uiso 1 1 calc R
C23 C 0.61331(18) 0.58342(13) 0.20475(15) 0.0591(4) Uani 1 1 d .
O3 O 0.55528(16) 0.47731(10) 0.19963(13) 0.0822(4) Uani 1 1 d .
C24 C 0.7073(2) 0.63381(13) 0.11998(15) 0.0618(4) Uani 1 1 d .
H24A H 0.6609 0.5897 0.0427 0.074 Uiso 1 1 calc R
H24B H 0.8097 0.6257 0.1372 0.074 Uiso 1 1 calc R
C25 C 0.71709(17) 0.76734(12) 0.12577(13) 0.0518(3) Uani 1 1 d .
C26 C 0.54988(16) 0.77019(11) 0.11668(13) 0.0515(3) Uani 1 1 d .
H26A H 0.4880 0.7028 0.0563 0.062 Uiso 1 1 calc R
O4 O 0.52241(14) 0.87570(9) 0.08586(10) 0.0650(3) Uani 1 1 d .
H4 H 0.591(2) 0.9379(18) 0.1221(17) 0.078 Uiso 1 1 d .
C27 C 0.49931(16) 0.74497(12) 0.23013(13) 0.0533(3) Uani 1 1 d .
C28 C 0.3863(2) 0.77907(17) 0.2681(2) 0.0728(5) Uani 1 1 d .
H28A H 0.341(2) 0.8295(19) 0.2258(18) 0.087 Uiso 1 1 d .
H28B H 0.362(2) 0.7666(18) 0.3507(19) 0.087 Uiso 1 1 d .

loop_
_atom_site_aniso_label
_atom_site_aniso_U_11
_atom_site_aniso_U_22
_atom_site_aniso_U_33
_atom_site_aniso_U_23
_atom_site_aniso_U_13
_atom_site_aniso_U_12
C1 0.0828(13) 0.0845(13) 0.0897(14) 0.0316(11) 0.0261(11) 0.0084(10)
C2 0.0868(11) 0.0517(8) 0.0478(8) 0.0126(6) 0.0103(7) 0.0127(8)
C3 0.1131(16) 0.0638(10) 0.0574(10) 0.0242(8) 0.0107(10) 0.0185(10)
C4 0.1141(15) 0.0642(10) 0.0498(9) 0.0126(7) -0.0120(9) 0.0352(10)
C5 0.0729(9) 0.0434(7) 0.0437(7) 0.0003(6) -0.0099(6) 0.0204(7)
C6 0.0611(9) 0.0604(9) 0.0627(9) -0.0003(7) -0.0112(7) 0.0192(7)
C7 0.0562(8) 0.0458(8) 0.0687(10) 0.0060(7) -0.0050(7) 0.0033(6)
C8 0.0697(12) 0.0748(13) 0.1227(18) 0.0193(12) 0.0027(12) -0.0111(10)
C9 0.0707(9) 0.0382(7) 0.0574(8) -0.0028(6) -0.0174(7) 0.0129(6)
O1 0.1015(10) 0.0370(6) 0.0958(9) -0.0075(6) -0.0189(7) 0.0161(6)
C10 0.0793(10) 0.0467(8) 0.0471(8) -0.0007(6) -0.0009(7) 0.0228(7)
C11 0.0627(8) 0.0367(6) 0.0401(7) 0.0038(5) -0.0010(6) 0.0116(6)
C12 0.0553(7) 0.0329(6) 0.0422(7) 0.0042(5) -0.0043(5) 0.0091(5)
O2 0.0890(8) 0.0369(5) 0.0468(6) -0.0008(4) -0.0161(5) 0.0090(5)
C13 0.0572(8) 0.0440(7) 0.0524(8) 0.0107(6) 0.0022(6) 0.0123(6)
C14 0.0733(12) 0.0992(15) 0.0645(11) 0.0259(10) 0.0121(9) 0.0111(11)
C15 0.1250(19) 0.1002(17) 0.0718(13) 0.0209(12) 0.0276(13) 0.0162(14)
C16 0.0789(11) 0.0576(9) 0.0710(11) 0.0148(8) 0.0181(9) 0.0162(8)
C17 0.0700(11) 0.0730(12) 0.1070(16) 0.0255(11) 0.0309(11) 0.0128(9)
C18 0.0530(9) 0.0668(10) 0.0962(14) 0.0143(9) 0.0020(9) 0.0099(8)
C19 0.0482(7) 0.0403(7) 0.0641(9) 0.0040(6) -0.0058(6) 0.0097(6)
C20 0.0553(8) 0.0503(8) 0.0604(9) 0.0062(7) -0.0088(7) 0.0119(6)
C21 0.0557(8) 0.0480(8) 0.0610(9) 0.0130(6) -0.0012(7) 0.0100(6)
C22 0.0823(13) 0.0867(13) 0.0773(12) 0.0322(10) 0.0092(10) 0.0122(10)
C23 0.0583(8) 0.0392(7) 0.0733(10) 0.0120(7) -0.0092(7) 0.0122(6)
O3 0.0866(9) 0.0382(6) 0.1101(10) 0.0165(6) -0.0035(7) 0.0068(5)
C24 0.0708(10) 0.0405(7) 0.0716(10) 0.0025(7) 0.0053(8) 0.0192(7)
C25 0.0572(8) 0.0376(6) 0.0565(8) 0.0065(6) 0.0019(6) 0.0119(6)
C26 0.0559(8) 0.0316(6) 0.0578(8) 0.0029(5) -0.0103(6) 0.0091(5)
O4 0.0732(7) 0.0380(5) 0.0721(7) 0.0074(5) -0.0209(6) 0.0136(5)
C27 0.0478(7) 0.0394(7) 0.0635(9) 0.0037(6) -0.0042(6) 0.0069(6)
C28 0.0603(10) 0.0657(10) 0.0896(13) 0.0093(9) 0.0088(9) 0.0183(8)

loop_
_atom_type_symbol
_atom_type_description
_atom_type_scat_dispersion_real
_atom_type_scat_dispersion_imag
_atom_type_scat_source
C C 0.0033 0.0016 'International Tables Vol C Tables 4.2.6.8 and 6.1.1.4'
H H 0.0000 0.0000 'International Tables Vol C Tables 4.2.6.8 and 6.1.1.4'
O O 0.0106 0.0060 'International Tables Vol C Tables 4.2.6.8 and 6.1.1.4'

loop_
_geom_angle_atom_site_label_1
_geom_angle_atom_site_label_2
_geom_angle_atom_site_label_3
_geom_angle
C2 C1 H1A 109.5
C2 C1 H1B 109.5
H1A C1 H1B 109.5
C2 C1 H1C 109.5
H1A C1 H1C 109.5
H1B C1 H1C 109.5
C3 C2 C1 128.41(17)
C3 C2 C11 109.27(16)
C1 C2 C11 122.17(15)
C2 C3 C4 113.05(16)
C2 C3 H3A 123.5
C4 C3 H3A 123.5
C3 C4 C5 101.92(13)
C3 C4 H4A 111.4
C5 C4 H4A 111.4
C3 C4 H4B 111.4
C5 C4 H4B 111.4
H4A C4 H4B 109.2
C6 C5 C11 109.87(12)
C6 C5 C4 121.16(13)
C11 C5 C4 103.19(14)
C6 C5 H5A 107.3
C11 C5 H5A 107.3
C4 C5 H5A 107.3
C5 C6 C7 109.58(12)
C5 C6 H6A 109.8
C7 C6 H6A 109.8
C5 C6 H6B 109.8
C7 C6 H6B 109.8
H6A C6 H6B 108.2
C9 C7 C8 111.41(15)
C9 C7 C13 106.01(13)
C8 C7 C13 114.76(16)
C9 C7 C6 103.00(14)
C8 C7 C6 111.92(15)
C13 C7 C6 108.94(12)
C7 C8 H8A 109.5
C7 C8 H8B 109.5
H8A C8 H8B 109.5
C7 C8 H8C 109.5
H8A C8 H8C 109.5
H8B C8 H8C 109.5
O1 C9 C10 123.14(17)
O1 C9 C7 123.91(16)
C10 C9 C7 112.90(12)
C9 C10 C11 110.52(13)
C9 C10 H10A 109.5
C11 C10 H10A 109.5
C9 C10 H10B 109.5
C11 C10 H10B 109.5
H10A C10 H10B 108.1
C2 C11 C12 118.52(12)
C2 C11 C5 102.78(12)
C12 C11 C5 107.98(12)
C2 C11 C10 110.79(13)
C12 C11 C10 106.38(11)
C5 C11 C10 110.24(11)
O2 C12 C11 109.61(10)
O2 C12 C13 112.36(12)
C11 C12 C13 107.18(11)
O2 C12 H12A 109.2
C11 C12 H12A 109.2
C13 C12 H12A 109.2
C12 O2 H2 109.5(13)
C14 C13 C12 121.55(15)
C14 C13 C7 123.97(16)
C12 C13 C7 114.49(12)
C13 C14 H14A 120.0(13)
C13 C14 H14B 120.2(13)
H14A C14 H14B 119.4(18)
C16 C15 H15A 109.5
C16 C15 H15B 109.5
H15A C15 H15B 109.5
C16 C15 H15C 109.5
H15A C15 H15C 109.5
H15B C15 H15C 109.5
C17 C16 C15 128.30(19)
C17 C16 C25 109.43(17)
C15 C16 C25 122.15(17)
C16 C17 C18 113.38(17)
C16 C17 H17A 123.3
C18 C17 H17A 123.3
C17 C18 C19 100.98(14)
C17 C18 H18A 111.6
C19 C18 H18A 111.6
C17 C18 H18B 111.6
C19 C18 H18B 111.6
H18A C18 H18B 109.4
C20 C19 C18 120.25(13)
C20 C19 C25 109.79(11)
C18 C19 C25 104.44(14)
C20 C19 H19A 107.2
C18 C19 H19A 107.2
C25 C19 H19A 107.2
C19 C20 C21 109.83(12)
C19 C20 H20A 109.7
C21 C20 H20A 109.7
C19 C20 H20B 109.7
C21 C20 H20B 109.7
H20A C20 H20B 108.2
C22 C21 C23 111.97(14)
C22 C21 C27 115.90(15)
C23 C21 C27 104.42(12)
C22 C21 C20 110.76(14)
C23 C21 C20 106.07(13)
C27 C21 C20 107.06(12)
C21 C22 H22A 109.5
C21 C22 H22B 109.5
H22A C22 H22B 109.5
C21 C22 H22C 109.5
H22A C22 H22C 109.5
H22B C22 H22C 109.5
O3 C23 C24 123.50(16)
O3 C23 C21 123.89(17)
C24 C23 C21 112.60(12)
C23 C24 C25 109.77(13)
C23 C24 H24A 109.7
C25 C24 H24A 109.7
C23 C24 H24B 109.7
C25 C24 H24B 109.7
H24A C24 H24B 108.2
C16 C25 C26 120.01(13)
C16 C25 C19 102.27(12)
C26 C25 C19 108.63(12)
C16 C25 C24 111.44(13)
C26 C25 C24 104.67(12)
C19 C25 C24 109.60(12)
O4 C26 C27 112.74(12)
O4 C26 C25 115.40(12)
C27 C26 C25 107.02(11)
O4 C26 H26A 107.1
C27 C26 H26A 107.1
C25 C26 H26A 107.1
C26 O4 H4 111.3(13)
C28 C27 C26 122.78(15)
C28 C27 C21 123.87(17)
C26 C27 C21 113.32(13)
C27 C28 H28A 118.0(13)
C27 C28 H28B 120.2(11)
H28A C28 H28B 120.6(17)

loop_
_geom_bond_atom_site_label_1
_geom_bond_atom_site_label_2
_geom_bond_distance
C1 C2 1.491(3)
C1 H1A 0.9600
C1 H1B 0.9600
C1 H1C 0.9600
C2 C3 1.316(2)
C2 C11 1.513(2)
C3 C4 1.493(3)
C3 H3A 0.9300
C4 C5 1.532(2)
C4 H4A 0.9700
C4 H4B 0.9700
C5 C6 1.520(2)
C5 C11 1.531(2)
C5 H5A 0.9800
C6 C7 1.565(2)
C6 H6A 0.9700
C6 H6B 0.9700
C7 C9 1.513(2)
C7 C8 1.514(2)
C7 C13 1.528(2)
C8 H8A 0.9600
C8 H8B 0.9600
C8 H8C 0.9600
C9 O1 1.2120(17)
C9 C10 1.490(2)
C10 C11 1.5363(18)
C10 H10A 0.9700
C10 H10B 0.9700
C11 C12 1.5218(18)
C12 O2 1.4204(15)
C12 C13 1.522(2)
C12 H12A 0.9800
O2 H2 0.86(2)
C13 C14 1.308(2)
C14 H14A 0.96(2)
C14 H14B 0.98(2)
C15 C16 1.486(3)
C15 H15A 0.9600
C15 H15B 0.9600
C15 H15C 0.9600
C16 C17 1.326(3)
C16 C25 1.502(2)
C17 C18 1.500(3)
C17 H17A 0.9300
C18 C19 1.526(2)
C18 H18A 0.9700
C18 H18B 0.9700
C19 C20 1.517(2)
C19 C25 1.538(2)
C19 H19A 0.9800
C20 C21 1.557(2)
C20 H20A 0.9700
C20 H20B 0.9700
C21 C22 1.515(2)
C21 C23 1.520(2)
C21 C27 1.529(2)
C22 H22A 0.9600
C22 H22B 0.9600
C22 H22C 0.9600
C23 O3 1.2071(18)
C23 C24 1.489(2)
C24 C25 1.5412(19)
C24 H24A 0.9700
C24 H24B 0.9700
C25 C26 1.535(2)
C26 O4 1.4191(16)
C26 C27 1.521(2)
C26 H26A 0.9800
O4 H4 0.84(2)
C27 C28 1.318(2)
C28 H28A 0.97(2)
C28 H28B 1.05(2)

loop_
_geom_hbond_atom_site_label_D
_geom_hbond_atom_site_label_H
_geom_hbond_atom_site_label_A
_geom_hbond_distance_DH
_geom_hbond_distance_HA
_geom_hbond_distance_DA
_geom_hbond_angle_DHA
_geom_hbond_site_symmetry_A
C12 H12A O3 0.98 2.65 3.4929(18) 144.0 .
O2 H2 O4 0.86(2) 1.92(2) 2.7839(15) 176.8(18) 2_665
O4 H4 O2 0.84(2) 2.09(2) 2.7791(15) 138.5(17) 1_565

loop_
_geom_torsion_atom_site_label_1
_geom_torsion_atom_site_label_2
_geom_torsion_atom_site_label_3
_geom_torsion_atom_site_label_4
_geom_torsion
C1 C2 C3 C4 -177.41(18)
C11 C2 C3 C4 -1.7(2)
C2 C3 C4 C5 -17.7(2)
C3 C4 C5 C6 152.10(15)
C3 C4 C5 C11 28.75(16)
C11 C5 C6 C7 -22.28(17)
C4 C5 C6 C7 -142.42(15)
C5 C6 C7 C9 72.10(15)
C5 C6 C7 C8 -168.11(16)
C5 C6 C7 C13 -40.14(18)
C8 C7 C9 O1 3.3(2)
C13 C7 C9 O1 -122.14(16)
C6 C7 C9 O1 123.48(16)
C8 C7 C9 C10 -174.17(15)
C13 C7 C9 C10 60.35(16)
C6 C7 C9 C10 -54.03(15)
O1 C9 C10 C11 173.89(14)
C7 C9 C10 C11 -8.58(17)
C3 C2 C11 C12 139.35(15)
C1 C2 C11 C12 -44.6(2)
C3 C2 C11 C5 20.44(17)
C1 C2 C11 C5 -163.55(16)
C3 C2 C11 C10 -97.31(17)
C1 C2 C11 C10 78.70(19)
C6 C5 C11 C2 -160.52(12)
C4 C5 C11 C2 -30.00(14)
C6 C5 C11 C12 73.44(14)
C4 C5 C11 C12 -156.03(11)
C6 C5 C11 C10 -42.39(16)
C4 C5 C11 C10 88.14(14)
C9 C10 C11 C2 173.98(12)
C9 C10 C11 C12 -55.93(16)
C9 C10 C11 C5 60.89(16)
C2 C11 C12 O2 -45.67(18)
C5 C11 C12 O2 70.50(14)
C10 C11 C12 O2 -171.17(12)
C2 C11 C12 C13 -167.87(13)
C5 C11 C12 C13 -51.70(13)
C10 C11 C12 C13 66.62(14)
O2 C12 C13 C14 46.2(2)
C11 C12 C13 C14 166.65(17)
O2 C12 C13 C7 -133.81(13)
C11 C12 C13 C7 -13.34(16)
C9 C7 C13 C14 131.77(19)
C8 C7 C13 C14 8.4(3)
C6 C7 C13 C14 -118.0(2)
C9 C7 C13 C12 -48.23(16)
C8 C7 C13 C12 -171.64(15)
C6 C7 C13 C12 62.01(17)
C15 C16 C17 C18 -178.4(2)
C25 C16 C17 C18 -2.4(2)
C16 C17 C18 C19 -16.8(2)
C17 C18 C19 C20 151.85(15)
C17 C18 C19 C25 28.14(16)
C18 C19 C20 C21 -144.36(14)
C25 C19 C20 C21 -23.25(17)
C19 C20 C21 C22 -168.28(14)
C19 C20 C21 C23 70.00(15)
C19 C20 C21 C27 -41.06(17)
C22 C21 C23 O3 14.2(2)
C27 C21 C23 O3 -112.00(17)
C20 C21 C23 O3 135.09(16)
C22 C21 C23 C24 -167.19(14)
C27 C21 C23 C24 66.65(16)
C20 C21 C23 C24 -46.26(16)
O3 C23 C24 C25 160.93(15)
C21 C23 C24 C25 -17.72(18)
C17 C16 C25 C26 140.61(16)
C15 C16 C25 C26 -43.0(2)
C17 C16 C25 C19 20.39(18)
C15 C16 C25 C19 -163.23(18)
C17 C16 C25 C24 -96.63(18)
C15 C16 C25 C24 79.8(2)
C20 C19 C25 C16 -160.15(13)
C18 C19 C25 C16 -29.94(15)
C20 C19 C25 C26 72.00(14)
C18 C19 C25 C26 -157.79(12)
C20 C19 C25 C24 -41.82(17)
C18 C19 C25 C24 88.39(15)
C23 C24 C25 C16 178.31(14)
C23 C24 C25 C26 -50.52(16)
C23 C24 C25 C19 65.83(16)
C16 C25 C26 O4 -36.12(19)
C19 C25 C26 O4 80.87(15)
C24 C25 C26 O4 -162.11(12)
C16 C25 C26 C27 -162.48(13)
C19 C25 C26 C27 -45.49(14)
C24 C25 C26 C27 71.53(14)
O4 C26 C27 C28 28.6(2)
C25 C26 C27 C28 156.52(15)
O4 C26 C27 C21 -149.55(12)
C25 C26 C27 C21 -21.62(15)
C22 C21 C27 C28 14.4(2)
C23 C21 C27 C28 138.09(16)
C20 C21 C27 C28 -109.71(17)
C22 C21 C27 C26 -167.45(14)
C23 C21 C27 C26 -43.79(15)
C20 C21 C27 C26 68.41(15)
